data_2241066
loop_
_publ_author_name
'Sathiskumar, Selladurai'
'Balakrishnan, Thangavelu'
'Ramamurthi, Kandasamy'
'Thamotharan, Subbiah'

_publ_section_title
;
 Crystal structure of
 poly[[\m~2~-diaqua-diaqua-\m~2~-<small>L</small>-proline-\k^2^<i>O</i>:<i>O</i>'-strontium]
 dibromide]
;
_journal_coeditor_code ZS2346
_journal_issue 10
_journal_name_full 'Acta Crystallographica Section E'
_journal_page_first 1199
_journal_page_last 1202
_journal_paper_doi 10.1107/S2056989015017302
_journal_volume 71
_journal_year 2015
_chemical_formula_iupac '[Sr (C5 H9 N1 O2) (H2 O)4] Br2'
_chemical_formula_moiety 'C5 H17 N O6 Sr 2+, 2(Br -)'
_chemical_formula_sum 'C5 H17 Br2 N O6 Sr'
_chemical_formula_weight 434.63
_chemical_name_systematic
;
Poly[[\m~2~-diaqua-diaqua-\m~2~-<i>L</i>-proline-\k^2^<i>O</i>:<i>O</i>'-\
strontium] dibromide]
;
_space_group_crystal_system orthorhombic
_space_group_IT_number 19
_space_group_name_Hall 'P 2ac 2ab'
_space_group_name_H-M_alt 'P 21 21 21'
_symmetry_space_group_name_Hall 'P 2ac 2ab'
_symmetry_space_group_name_H-M 'P 21 21 21'
_atom_sites_solution_hydrogens mixed
_audit_creation_method SHELXL-2014/7
_cell_angle_alpha 90
_cell_angle_beta 90
_cell_angle_gamma 90
_cell_formula_units_Z 4
_cell_length_a 6.7079(4)
_cell_length_b 12.9125(9)
_cell_length_c 15.4499(11)
_cell_measurement_reflns_used 7063
_cell_measurement_temperature 296(2)
_cell_measurement_theta_max 28.5
_cell_measurement_theta_min 2.6
_cell_volume 1338.20(16)
_computing_cell_refinement
;
APEX2 and SAINT (Bruker, 2004)
;
_computing_data_collection
;
APEX2 (Bruker, 2004)
;
_computing_data_reduction
;
SAINT and XPREP (Bruker, 2004)
;
_computing_molecular_graphics
;
PLATON (Spek, 2009) and Mercury (Macrae <i>et al.</i>, 2008)
;
_computing_publication_material
;
SHELXL2014 (Sheldrick, 2015)
;
_computing_structure_refinement
;
SHELXL2014 (Sheldrick, 2015)
;
_computing_structure_solution
;
SIR92 (Altomare <i>et al.</i>, 1993)
;
_diffrn_ambient_temperature 296(2)
_diffrn_measured_fraction_theta_full 0.999
_diffrn_measured_fraction_theta_max 0.999
_diffrn_measurement_device_type 'Bruker Kappa APEXII CCD'
_diffrn_measurement_method '\w nd \f scan'
_diffrn_radiation_type MoK\a
_diffrn_radiation_wavelength 0.71073
_diffrn_reflns_av_R_equivalents 0.0678
_diffrn_reflns_limit_h_max 7
_diffrn_reflns_limit_h_min -7
_diffrn_reflns_limit_k_max 15
_diffrn_reflns_limit_k_min -15
_diffrn_reflns_limit_l_max 18
_diffrn_reflns_limit_l_min -18
_diffrn_reflns_number 14183
_diffrn_reflns_theta_full 24.993
_diffrn_reflns_theta_max 24.993
_diffrn_reflns_theta_min 2.637
_exptl_absorpt_coefficient_mu 10.008
_exptl_absorpt_correction_T_max 0.44
_exptl_absorpt_correction_T_min 0.26
_exptl_absorpt_correction_type multi-scan
_exptl_absorpt_process_details
;
(SABABS; Bruker, 2004)
;
_exptl_crystal_colour brown
_exptl_crystal_density_diffrn 2.157
_exptl_crystal_description block
_exptl_crystal_F_000 840
_exptl_crystal_size_max 0.150
_exptl_crystal_size_mid 0.100
_exptl_crystal_size_min 0.100
_refine_diff_density_max 0.600
_refine_diff_density_min -0.858
_refine_ls_abs_structure_details
;
Flack <i>x</i> determined using 788 quotients
[(<i>I</i>^+^)-(<i>I</i>^-^)]/[(<i>I</i>^+^)+(<i>I</i>^-^)]
(Parsons <i>et al.</i>, 2013)
;
_refine_ls_abs_structure_Flack 0.008(8)
_refine_ls_extinction_method none
_refine_ls_goodness_of_fit_ref 1.071
_refine_ls_hydrogen_treatment mixed
_refine_ls_matrix_type full
_refine_ls_number_parameters 186
_refine_ls_number_reflns 2345
_refine_ls_number_restraints 26
_refine_ls_restrained_S_all 1.066
_refine_ls_R_factor_all 0.0425
_refine_ls_R_factor_gt 0.0315
_refine_ls_shift/su_max 0.000
_refine_ls_shift/su_mean 0.000
_refine_ls_structure_factor_coef Fsqd
_refine_ls_weighting_details 'w=1/[\s^2^(Fo^2^)+(0.0267P)^2^] where P=(Fo^2^+2Fc^2^)/3'
_refine_ls_weighting_scheme calc
_refine_ls_wR_factor_gt 0.0589
_refine_ls_wR_factor_ref 0.0627
_reflns_number_gt 2081
_reflns_number_total 2345
_reflns_threshold_expression 'I > 2\s(I)'
_cod_data_source_file zs2346sup1.cif
_cod_data_source_block I
_cod_database_code 2241066
_shelx_space_group_comment
;
The symmetry employed for this shelxl refinement is uniquely defined
by the following loop, which should always be used as a source of
symmetry information in preference to the above space-group names.
They are only intended as comments.
;
_shelx_estimated_absorpt_t_min 0.315
_shelx_estimated_absorpt_t_max 0.434

loop_
_symmetry_equiv_pos_site_id
_symmetry_equiv_pos_as_xyz
1 x,y,z
2 1/2-x,-y,1/2+z
3 1/2+x,1/2-y,-z
4 -x,1/2+y,1/2-z

loop_
_atom_site_aniso_label
_atom_site_aniso_U_11
_atom_site_aniso_U_22
_atom_site_aniso_U_33
_atom_site_aniso_U_12
_atom_site_aniso_U_13
_atom_site_aniso_U_23
Sr1 0.0142(3) 0.0215(4) 0.0165(3) 0.0003(3) -0.0010(3) 0.0006(3)
O1 0.017(2) 0.041(3) 0.019(3) 0.006(2) -0.001(2) -0.003(3)
O2 0.024(2) 0.033(3) 0.016(3) 0.004(3) 0.004(2) 0.002(3)
O3 0.025(3) 0.029(3) 0.019(4) 0.000(2) 0.000(3) -0.003(3)
O4 0.024(3) 0.024(3) 0.016(3) 0.000(2) 0.003(3) 0.000(3)
O5 0.033(3) 0.044(4) 0.029(4) 0.006(3) -0.002(3) -0.010(3)
O6 0.034(4) 0.043(4) 0.037(4) -0.012(3) -0.011(3) 0.017(3)
N1 0.022(3) 0.035(4) 0.022(4) -0.005(4) 0.000(3) 0.004(4)
C1 0.025(4) 0.011(3) 0.017(4) -0.001(3) -0.003(3) -0.004(3)
C2 0.024(3) 0.026(4) 0.013(4) 0.005(4) 0.002(3) 0.000(4)
C3 0.052(5) 0.059(6) 0.015(4) 0.000(5) -0.001(4) -0.001(4)
C4A 0.036(10) 0.041(15) 0.025(9) 0.001(8) -0.007(7) -0.014(9)
C5 0.035(5) 0.066(6) 0.025(5) -0.025(4) -0.006(4) -0.004(5)
C4B 0.033(13) 0.042(17) 0.030(11) -0.010(13) 0.005(10) -0.023(11)
Br2 0.0357(5) 0.0379(5) 0.0432(5) 0.0057(4) -0.0102(4) -0.0197(4)
Br3 0.0505(6) 0.0484(6) 0.0409(6) -0.0239(4) -0.0107(4) 0.0197(5)

loop_
_atom_site_type_symbol
_atom_site_label
_atom_site_fract_x
_atom_site_fract_y
_atom_site_fract_z
_atom_site_U_iso_or_equiv
_atom_site_thermal_displace_type
_atom_site_calc_flag
_atom_site_refinement_flags
_atom_site_occupancy
_atom_site_disorder_assembly
_atom_site_disorder_group
Sr Sr1 1.34882(8) 0.24302(5) 0.43342(4) 0.0174(2) Uani d . 1.000 . .
O O1 1.0492(6) 0.2322(4) 0.3350(3) 0.0257(16) Uani d . 1.000 . .
O O2 0.7439(6) 0.2420(4) 0.3916(3) 0.0243(16) Uani d . 1.000 . .
O O3 1.5725(8) 0.3885(5) 0.5016(4) 0.0243(19) Uani d D 1.000 . .
O O4 1.5819(8) 0.1162(4) 0.5200(4) 0.0213(17) Uani d D 1.000 . .
O O5 1.3443(9) 0.0648(4) 0.3561(4) 0.035(2) Uani d D 1.000 . .
O O6 1.3860(9) 0.3899(5) 0.3212(4) 0.038(2) Uani d D 1.000 . .
N N1 0.9404(8) 0.2529(6) 0.1734(4) 0.026(2) Uani d D 1.000 . .
C C1 0.8660(9) 0.2426(5) 0.3307(4) 0.018(2) Uani d . 1.000 . .
C C2 0.7837(9) 0.2600(6) 0.2411(4) 0.021(2) Uani d . 1.000 . .
C C3 0.8370(12) 0.2347(7) 0.0890(5) 0.042(3) Uani d D 1.000 . .
C C4A 0.623(2) 0.211(3) 0.1117(11) 0.034(7) Uani d DUP 0.57(6) A 1
C C5 0.6277(12) 0.1840(7) 0.2082(5) 0.042(3) Uani d D 1.000 . .
C C4B 0.660(5) 0.167(3) 0.1117(13) 0.035(8) Uani d DUP 0.43(6) A 2
Br Br2 0.18627(12) 0.02641(6) 0.15165(6) 0.0389(3) Uani d . 1.000 . .
Br Br3 0.22307(13) 0.44596(7) 0.11973(6) 0.0466(3) Uani d . 1.000 . .
H H1A 1.024(9) 0.199(4) 0.180(5) 0.02(2) Uiso d D 1.000 . .
H H1B 1.033(10) 0.303(5) 0.175(6) 0.05(3) Uiso d D 1.000 . .
H H3C 1.522(13) 0.429(5) 0.538(4) 0.06(3) Uiso d D 1.000 . .
H H3D 1.622(13) 0.422(5) 0.460(4) 0.07(4) Uiso d D 1.000 . .
H H4E 1.532(12) 0.085(5) 0.563(3) 0.05(3) Uiso d D 1.000 . .
H H4F 1.640(10) 0.075(4) 0.487(4) 0.04(3) Uiso d D 1.000 . .
H H5C 1.281(10) 0.060(6) 0.308(3) 0.06(3) Uiso d D 1.000 . .
H H5D 1.450(7) 0.030(6) 0.353(5) 0.06(3) Uiso d D 1.000 . .
H H6C 1.478(8) 0.432(5) 0.327(5) 0.03(3) Uiso d D 1.000 . .
H H6D 1.319(11) 0.402(7) 0.276(4) 0.09(4) Uiso d D 1.000 . .
H H31 0.89720 0.17700 0.05850 0.0500 Uiso c RUP 0.57(6) A 1
H H32 0.84480 0.29580 0.05270 0.0500 Uiso c RUP 0.57(6) A 1
H H41 0.57440 0.15290 0.07800 0.0410 Uiso c RUP 0.57(6) A 1
H H42 0.53890 0.27050 0.10120 0.0410 Uiso c RUP 0.57(6) A 1
H H51 0.49920 0.19560 0.23530 0.0500 Uiso c RUP 0.57(6) A 1
H H52 0.66830 0.11280 0.21770 0.0500 Uiso c RUP 0.57(6) A 1
H H2 0.72630 0.32970 0.23900 0.0250 Uiso c RU 1.000 . .
H H33 0.92450 0.19970 0.04850 0.0500 Uiso c RUP 0.43(6) A 2
H H34 0.79360 0.29960 0.06370 0.0500 Uiso c RUP 0.43(6) A 2
H H43 0.68850 0.09490 0.09960 0.0420 Uiso c RUP 0.43(6) A 2
H H44 0.54310 0.18790 0.07910 0.0420 Uiso c RUP 0.43(6) A 2
H H53 0.49510 0.21140 0.21840 0.0500 Uiso c RUP 0.43(6) A 2
H H54 0.63970 0.11870 0.23880 0.0500 Uiso c RUP 0.43(6) A 2

loop_
_atom_type_symbol
_atom_type_description
_atom_type_scat_dispersion_real
_atom_type_scat_dispersion_imag
_atom_type_scat_source
C C 0.0033 0.0016 'International Tables Vol C Tables 4.2.6.8 and 6.1.1.4'
H H 0.0000 0.0000 'International Tables Vol C Tables 4.2.6.8 and 6.1.1.4'
N N 0.0061 0.0033 'International Tables Vol C Tables 4.2.6.8 and 6.1.1.4'
O O 0.0106 0.0060 'International Tables Vol C Tables 4.2.6.8 and 6.1.1.4'
Br Br -0.2901 2.4595 'International Tables Vol C Tables 4.2.6.8 and 6.1.1.4'
Sr Sr -1.5307 3.2498 'International Tables Vol C Tables 4.2.6.8 and 6.1.1.4'

loop_
_geom_angle_atom_site_label_1
_geom_angle_atom_site_label_2
_geom_angle_atom_site_label_3
_geom_angle_site_symmetry_1
_geom_angle_site_symmetry_3
_geom_angle
_geom_angle_publ_flag
O1 Sr1 O3 . . 137.44(18) no
O1 Sr1 O4 . . 138.19(17) no
O1 Sr1 O5 . . 70.37(18) no
O1 Sr1 O6 . . 73.32(18) no
O1 Sr1 O2 . 1_655 129.10(14) no
O1 Sr1 O3 . 3_456 69.11(17) no
O1 Sr1 O4 . 3_456 70.35(17) no
O1 Sr1 O2 . 3_556 112.66(13) no
O3 Sr1 O4 . . 84.36(18) no
O3 Sr1 O5 . . 145.76(18) no
O3 Sr1 O6 . . 71.85(19) no
O2 Sr1 O3 1_655 . 62.82(16) no
O3 Sr1 O3 . 3_456 133.75(19) no
O3 Sr1 O4 . 3_456 77.67(17) no
O2 Sr1 O3 3_556 . 72.95(16) no
O4 Sr1 O5 . . 71.86(18) no
O4 Sr1 O6 . . 137.87(18) no
O2 Sr1 O4 1_655 . 62.60(16) no
O3 Sr1 O4 3_456 . 80.08(17) no
O4 Sr1 O4 . 3_456 133.67(19) no
O2 Sr1 O4 3_556 . 72.62(16) no
O5 Sr1 O6 . . 110.10(19) no
O2 Sr1 O5 1_655 . 84.14(17) no
O3 Sr1 O5 3_456 . 66.80(19) no
O4 Sr1 O5 3_456 . 136.53(18) no
O2 Sr1 O5 3_556 . 120.21(17) no
O2 Sr1 O6 1_655 . 75.56(17) no
O3 Sr1 O6 3_456 . 140.90(18) no
O4 Sr1 O6 3_456 . 75.16(19) no
O2 Sr1 O6 3_556 . 128.45(18) no
O2 Sr1 O3 1_655 3_456 138.60(17) no
O2 Sr1 O4 1_655 3_456 136.37(16) no
O2 Sr1 O2 1_655 3_556 118.24(13) no
O3 Sr1 O4 3_456 3_456 82.36(17) no
O2 Sr1 O3 3_556 3_456 60.87(16) no
O2 Sr1 O4 3_556 3_456 61.37(16) no
Sr1 O1 C1 . . 144.8(4) no
Sr1 O2 C1 1_455 . 144.7(4) no
Sr1 O2 C1 3_456 . 124.2(4) no
Sr1 O2 Sr1 1_455 3_456 90.87(13) no
Sr1 O3 Sr1 . 3_556 95.2(2) no
Sr1 O4 Sr1 . 3_556 96.47(17) no
H3C O3 H3D . . 111(6) no
Sr1 O3 H3C 3_556 . 115(5) no
Sr1 O3 H3D 3_556 . 110(5) no
Sr1 O3 H3C . . 119(6) no
Sr1 O3 H3D . . 107(5) no
H4E O4 H4F . . 111(6) no
Sr1 O4 H4E . . 117(5) no
Sr1 O4 H4F . . 111(4) no
Sr1 O4 H4F 3_556 . 107(4) no
Sr1 O4 H4E 3_556 . 112(5) no
Sr1 O5 H5D . . 119(5) no
Sr1 O5 H5C . . 118(5) no
H5C O5 H5D . . 109(7) no
Sr1 O6 H6D . . 130(6) no
Sr1 O6 H6C . . 119(5) no
H6C O6 H6D . . 111(8) no
C2 N1 C3 . . 107.2(5) no
C3 N1 H1B . . 117(6) no
H1A N1 H1B . . 97(5) no
C2 N1 H1A . . 114(5) no
C2 N1 H1B . . 115(5) no
C3 N1 H1A . . 105(5) no
O1 C1 C2 . . 115.4(5) no
O2 C1 C2 . . 117.0(5) no
O1 C1 O2 . . 127.6(6) no
N1 C2 C5 . . 102.2(6) no
N1 C2 C1 . . 112.2(5) no
C1 C2 C5 . . 117.6(6) no
N1 C3 C4B . . 104.6(10) no
N1 C3 C4A . . 105.7(8) no
C3 C4A C5 . . 104.7(10) no
C3 C4B C5 . . 104.8(19) no
C2 C5 C4A . . 101.1(12) no
C2 C5 C4B . . 108.8(15) no
N1 C2 H2 . . 108.00 no
C1 C2 H2 . . 108.00 no
C5 C2 H2 . . 108.00 no
N1 C3 H31 . . 111.00 no
N1 C3 H32 . . 111.00 no
N1 C3 H33 . . 111.00 no
N1 C3 H34 . . 111.00 no
C4A C3 H31 . . 111.00 no
C4A C3 H32 . . 111.00 no
H31 C3 H32 . . 109.00 no
C4B C3 H33 . . 111.00 no
C4B C3 H34 . . 111.00 no
H33 C3 H34 . . 109.00 no
C3 C4A H41 . . 111.00 no
C3 C4A H42 . . 111.00 no
C5 C4A H41 . . 111.00 no
C5 C4A H42 . . 111.00 no
H41 C4A H42 . . 109.00 no
H43 C4B H44 . . 109.00 no
C3 C4B H44 . . 111.00 no
C5 C4B H43 . . 111.00 no
C3 C4B H43 . . 111.00 no
C5 C4B H44 . . 111.00 no
C2 C5 H52 . . 112.00 no
C2 C5 H53 . . 110.00 no
C2 C5 H51 . . 112.00 no
C4B C5 H54 . . 110.00 no
H53 C5 H54 . . 108.00 no
C2 C5 H54 . . 110.00 no
C4A C5 H51 . . 112.00 no
C4A C5 H52 . . 112.00 no
H51 C5 H52 . . 109.00 no
C4B C5 H53 . . 110.00 no

loop_
_geom_bond_atom_site_label_1
_geom_bond_atom_site_label_2
_geom_bond_site_symmetry_2
_geom_bond_distance
_geom_bond_publ_flag
Sr1 O1 . 2.524(4) yes
Sr1 O3 . 2.625(6) yes
Sr1 O4 . 2.630(6) yes
Sr1 O5 . 2.593(5) yes
Sr1 O6 . 2.582(6) yes
Sr1 O2 1_655 2.728(4) yes
Sr1 O3 3_456 2.707(6) yes
Sr1 O4 3_456 2.651(5) yes
Sr1 O2 3_556 2.800(5) yes
O1 C1 . 1.238(7) no
O2 C1 . 1.248(8) no
O3 H3C . 0.84(7) no
O3 H3D . 0.84(7) no
O4 H4E . 0.85(6) no
O4 H4F . 0.83(6) no
O5 H5D . 0.84(6) no
O5 H5C . 0.86(5) no
O6 H6D . 0.85(7) no
O6 H6C . 0.83(6) no
N1 C3 . 1.496(10) no
N1 C2 . 1.486(8) no
N1 H1A . 0.90(6) no
N1 H1B . 0.90(7) no
C1 C2 . 1.507(9) no
C2 C5 . 1.522(11) no
C3 C4A . 1.509(17) no
C3 C4B . 1.52(4) no
C4A C5 . 1.53(2) no
C4B C5 . 1.52(2) no
C2 H2 . 0.9800 no
C3 H31 . 0.9700 no
C3 H32 . 0.9700 no
C3 H33 . 0.9700 no
C3 H34 . 0.9700 no
C4A H41 . 0.9700 no
C4A H42 . 0.9700 no
C4B H43 . 0.9700 no
C4B H44 . 0.9700 no
C5 H51 . 0.9700 no
C5 H54 . 0.9700 no
C5 H52 . 0.9700 no
C5 H53 . 0.9700 no

loop_
_geom_hbond_atom_site_label_D
_geom_hbond_atom_site_label_H
_geom_hbond_atom_site_label_A
_geom_hbond_site_symmetry_A
_geom_hbond_distance_DH
_geom_hbond_distance_HA
_geom_hbond_distance_DA
_geom_hbond_angle_DHA
_geom_hbond_publ_flag
N1 H1A Br2 1_655 0.90(6) 2.52(5) 3.374(7) 159(6) yes
N1 H1B Br3 1_655 0.90(7) 2.40(7) 3.240(7) 156(8) yes
O3 H3C Br3 2_665 0.84(7) 2.63(7) 3.440(6) 163(7) yes
O3 H3D Br2 4_755 0.84(7) 2.54(7) 3.376(6) 172(5) yes
O4 H4E Br2 2_655 0.85(6) 2.47(7) 3.281(6) 162(7) yes
O4 H4F Br3 4_745 0.83(6) 2.52(6) 3.347(6) 174(6) yes
O5 H5C Br2 1_655 0.86(5) 2.54(5) 3.369(6) 164(6) yes
O5 H5D Br3 4_745 0.84(6) 2.48(6) 3.304(6) 166(6) yes
O6 H6C Br2 4_755 0.83(6) 2.58(6) 3.393(6) 167(5) yes
O6 H6D Br3 1_655 0.85(7) 2.56(6) 3.378(6) 162(7) yes

loop_
_geom_torsion_atom_site_label_1
_geom_torsion_atom_site_label_2
_geom_torsion_atom_site_label_3
_geom_torsion_atom_site_label_4
_geom_torsion_site_symmetry_1
_geom_torsion_site_symmetry_2
_geom_torsion_site_symmetry_4
_geom_torsion
_geom_torsion_publ_flag
O3 Sr1 O1 C1 . . . -76.6(8) no
O4 Sr1 O1 C1 . . . 101.4(8) no
O5 Sr1 O1 C1 . . . 128.0(8) no
O6 Sr1 O1 C1 . . . -112.8(8) no
O2 Sr1 O1 C1 1_655 . . -167.5(7) no
O3 Sr1 O1 C1 3_456 . . 56.1(8) no
O4 Sr1 O1 C1 3_456 . . -33.0(8) no
O2 Sr1 O1 C1 3_556 . . 12.5(8) no
O1 Sr1 O2 C1 1_455 1_455 . 5.3(8) no
O3 Sr1 O2 C1 1_455 1_455 . -125.2(8) no
O4 Sr1 O2 C1 1_455 1_455 . 136.7(8) no
O5 Sr1 O2 C1 1_455 1_455 . 64.1(8) no
O6 Sr1 O2 C1 1_455 1_455 . -48.4(8) no
O2 Sr1 O2 C1 3_456 1_455 . -174.6(7) no
O3 Sr1 O2 C1 1_455 3_456 . 127.5(6) no
O4 Sr1 O2 C1 1_455 3_456 . -135.0(6) no
O1 Sr1 O2 C1 3_456 3_456 . 175.1(5) no
O3 Sr1 O2 C1 3_456 3_456 . -50.0(5) no
O4 Sr1 O2 C1 3_456 3_456 . 39.4(5) no
O5 Sr1 O2 C1 3_456 3_456 . 95.3(5) no
O6 Sr1 O2 C1 3_456 3_456 . -98.7(5) no
O2 Sr1 O2 C1 3_556 3_456 . -5.0(6) no
O1 Sr1 O3 Sr1 . . 3_556 -171.81(15) no
O4 Sr1 O3 Sr1 . . 3_556 9.48(18) no
O5 Sr1 O3 Sr1 . . 3_556 -36.0(4) no
O6 Sr1 O3 Sr1 . . 3_556 -135.3(2) no
O2 Sr1 O3 Sr1 1_655 . 3_556 -52.54(16) no
O3 Sr1 O3 Sr1 3_456 . 3_556 80.0(3) no
O4 Sr1 O3 Sr1 3_456 . 3_556 146.5(2) no
O2 Sr1 O3 Sr1 3_556 . 3_556 83.01(17) no
O4 Sr1 O3 Sr1 . 3_556 . -9.45(18) no
O2 Sr1 O3 Sr1 1_655 3_556 . 51.95(16) no
O1 Sr1 O3 Sr1 3_556 3_556 . -81.27(18) no
O3 Sr1 O3 Sr1 3_556 3_556 . 55.3(3) no
O4 Sr1 O3 Sr1 3_556 3_556 . 127.5(2) no
O5 Sr1 O3 Sr1 3_556 3_556 . -158.1(2) no
O6 Sr1 O3 Sr1 3_556 3_556 . -64.4(3) no
O1 Sr1 O4 Sr1 . . 3_556 171.61(16) no
O3 Sr1 O4 Sr1 . . 3_556 -9.71(18) no
O5 Sr1 O4 Sr1 . . 3_556 145.3(2) no
O6 Sr1 O4 Sr1 . . 3_556 45.1(3) no
O2 Sr1 O4 Sr1 1_655 . 3_556 52.53(16) no
O3 Sr1 O4 Sr1 3_456 . 3_556 -146.0(2) no
O4 Sr1 O4 Sr1 3_456 . 3_556 -76.7(3) no
O2 Sr1 O4 Sr1 3_556 . 3_556 -83.58(18) no
O3 Sr1 O4 Sr1 . 3_556 . 9.45(18) no
O2 Sr1 O4 Sr1 1_655 3_556 . -51.45(16) no
O1 Sr1 O4 Sr1 3_556 3_556 . 79.93(18) no
O3 Sr1 O4 Sr1 3_556 3_556 . -128.6(2) no
O4 Sr1 O4 Sr1 3_556 3_556 . -58.9(3) no
O5 Sr1 O4 Sr1 3_556 3_556 . 53.5(3) no
O6 Sr1 O4 Sr1 3_556 3_556 . 157.2(2) no
Sr1 O1 C1 O2 . . . -19.8(13) no
Sr1 O1 C1 C2 . . . 158.9(6) no
Sr1 O2 C1 O1 1_455 . . -172.8(5) no
Sr1 O2 C1 O1 3_456 . . 13.2(10) no
Sr1 O2 C1 C2 1_455 . . 8.5(11) no
Sr1 O2 C1 C2 3_456 . . -165.5(4) no
C2 N1 C3 C4A . . . -10.6(17) no
C3 N1 C2 C5 . . . 34.0(8) no
C3 N1 C2 C1 . . . 160.9(6) no
O1 C1 C2 N1 . . . 4.6(9) no
O2 C1 C2 C5 . . . -58.5(9) no
O2 C1 C2 N1 . . . -176.6(6) no
O1 C1 C2 C5 . . . 122.7(7) no
N1 C2 C5 C4A . . . -43.4(12) no
C1 C2 C5 C4A . . . -166.7(12) no
N1 C3 C4A C5 . . . -17(2) no
C3 C4A C5 C2 . . . 37(2) no

_cod_database_fobs_code 2241066
